data_2217823
loop_
_publ_author_name
'Portalone, Gustavo'
'Cassetta, Alberto'
'Colapietro, Marcello'
'Plattner, Susanne Heidi'

_publ_section_title (3<i>R</i>,5<i>S</i>)-5(3)-Carboxy-3,4,5,6-tetrahydro-2<i>H</i>-1,4-thiazin-4-ium-3(5)-carboxylate
_journal_coeditor_code RZ2198
_journal_issue 3
_journal_name_full 'Acta Crystallographica Section E'
_journal_page_first o636
_journal_paper_doi 10.1107/S1600536808005151
_journal_volume 64
_journal_year 2008
_chemical_formula_iupac 'C6 H9 N O4 S'
_chemical_formula_moiety 'C6 H9 N O4 S'
_chemical_formula_sum 'C6 H9 N O4 S'
_chemical_formula_weight 191.21
_chemical_name_systematic
;
(3R,5S)-5(3)-carboxy-3,4,5,6-tetrahydro-2<i>H</i>-1,4-thiazin-4-ium-
3(5)-carboxylate
;
_space_group_IT_number 62
_symmetry_cell_setting orthorhombic
_symmetry_space_group_name_Hall '-P 2c 2ab'
_symmetry_space_group_name_H-M 'P b n m'
_atom_sites_solution_hydrogens geom
_atom_sites_solution_primary direct
_atom_sites_solution_secondary difmap
_audit_creation_method SHELXL-97
_cell_angle_alpha 90.00
_cell_angle_beta 90.00
_cell_angle_gamma 90.00
_cell_formula_units_Z 4
_cell_length_a 6.1641(8)
_cell_length_b 9.3230(10)
_cell_length_c 12.7600(10)
_cell_measurement_reflns_used 87
_cell_measurement_temperature 298(2)
_cell_measurement_theta_max 25
_cell_measurement_theta_min 20
_cell_volume 733.29(14)
_computing_cell_refinement 'XCS (Colapietro <i>et al.</i>,  1992)'
_computing_data_collection 'XCS (Colapietro <i>et al.</i>,  1992)'
_computing_data_reduction 'XCS (Colapietro <i>et al.</i>,  1992)'
_computing_molecular_graphics 'WinGX (Farrugia, 1999)'
_computing_publication_material 'WinGX (Farrugia, 1999)'
_computing_structure_refinement 'SHELXL97 (Sheldrick, 2008)'
_computing_structure_solution 'SIR97 (Altomare <i>et al.</i>,  1999)'
_diffrn_ambient_temperature 298(2)
_diffrn_measured_fraction_theta_full 0.956
_diffrn_measured_fraction_theta_max 0.956
_diffrn_measurement_device_type 'Huber CS four-circle'
_diffrn_measurement_method \w
_diffrn_radiation_monochromator graphite
_diffrn_radiation_source 'fine-focus sealed tube'
_diffrn_radiation_type MoK\a
_diffrn_radiation_wavelength 0.71069
_diffrn_reflns_av_R_equivalents 0.02
_diffrn_reflns_av_sigmaI/netI 0.0151
_diffrn_reflns_limit_h_max 8
_diffrn_reflns_limit_h_min 0
_diffrn_reflns_limit_k_max 13
_diffrn_reflns_limit_k_min 0
_diffrn_reflns_limit_l_max 17
_diffrn_reflns_limit_l_min 0
_diffrn_reflns_number 1840
_diffrn_reflns_theta_full 29.99
_diffrn_reflns_theta_max 29.99
_diffrn_reflns_theta_min 3.19
_diffrn_standards_decay_% 2
_diffrn_standards_interval_count 97
_diffrn_standards_number 3
_exptl_absorpt_coefficient_mu 0.413
_exptl_absorpt_correction_T_max 0.958
_exptl_absorpt_correction_T_min 0.916
_exptl_absorpt_correction_type psi-scan
_exptl_absorpt_process_details '(North <i>et al.</i>,  1968)'
_exptl_crystal_colour colourless
_exptl_crystal_density_diffrn 1.732
_exptl_crystal_density_method 'not measured'
_exptl_crystal_description block
_exptl_crystal_F_000 400
_exptl_crystal_size_max 0.20
_exptl_crystal_size_mid 0.15
_exptl_crystal_size_min 0.10
_refine_diff_density_max 0.252
_refine_diff_density_min -0.283
_refine_ls_extinction_method none
_refine_ls_goodness_of_fit_ref 1.074
_refine_ls_hydrogen_treatment mixed
_refine_ls_matrix_type full
_refine_ls_number_parameters 76
_refine_ls_number_reflns 1060
_refine_ls_number_restraints 0
_refine_ls_restrained_S_all 1.074
_refine_ls_R_factor_all 0.0345
_refine_ls_R_factor_gt 0.0317
_refine_ls_shift/su_max 0.000
_refine_ls_shift/su_mean 0.000
_refine_ls_structure_factor_coef Fsqd
_refine_ls_weighting_details 'calc w=1/[\s^2^(Fo^2^)+(0.064P)^2^+0.2054P] where P=(Fo^2^+2Fc^2^)/3'
_refine_ls_weighting_scheme calc
_refine_ls_wR_factor_gt 0.0919
_refine_ls_wR_factor_ref 0.0944
_reflns_number_gt 998
_reflns_number_total 1060
_reflns_threshold_expression I>2\s(I)
_cod_data_source_file rz2198.cif
_cod_data_source_block I
_cod_original_sg_symbol_H-M 'P b n m '
_cod_database_code 2217823
_cod_database_fobs_code 2217823

loop_
_symmetry_equiv_pos_as_xyz
'x, y, z'
'-x, -y, z+1/2'
'x+1/2, -y+1/2, -z'
'-x+1/2, y+1/2, -z+1/2'
'-x, -y, -z'
'x, y, -z-1/2'
'-x-1/2, y-1/2, z'
'x-1/2, -y-1/2, z-1/2'

loop_
_atom_site_type_symbol
_atom_site_label
_atom_site_fract_x
_atom_site_fract_y
_atom_site_fract_z
_atom_site_U_iso_or_equiv
_atom_site_adp_type
_atom_site_calc_flag
_atom_site_refinement_flags
_atom_site_occupancy
S S1 0.04543(7) 0.05914(4) 0.2500 0.01738(15) Uani d S 1
O O1 -0.04198(17) -0.42620(10) 0.07779(8) 0.0235(2) Uani d . 1
H H1 0.0000 -0.5000 0.0000 0.049 Uiso d S 1
O O2 -0.04168(16) -0.23791(11) -0.03208(7) 0.0233(2) Uani d . 1
N N4 -0.0505(2) -0.27615(15) 0.2500 0.0152(3) Uani d S 1
H H41 0.077(5) -0.316(4) 0.2500 0.046(9) Uiso d S 1
H H42 -0.129(5) -0.344(3) 0.2500 0.035(7) Uiso d S 1
C C2 0.0797(2) -0.06777(12) 0.14454(10) 0.0191(3) Uani d . 1
H H21 0.232(3) -0.105(2) 0.1441(12) 0.031(4) Uiso d . 1
H H22 0.054(3) -0.012(2) 0.0759(16) 0.029(5) Uiso d . 1
C C3 -0.08019(18) -0.19183(12) 0.15032(9) 0.0154(2) Uani d . 1
H H3 -0.232(3) -0.1555(18) 0.1489(11) 0.019(4) Uiso d . 1
C C7 -0.05172(18) -0.29148(12) 0.05503(10) 0.0167(2) Uani d . 1

loop_
_atom_site_aniso_label
_atom_site_aniso_U_11
_atom_site_aniso_U_22
_atom_site_aniso_U_33
_atom_site_aniso_U_12
_atom_site_aniso_U_13
_atom_site_aniso_U_23
S1 0.0253(2) 0.0108(2) 0.0160(2) -0.00097(13) 0.000 0.000
O1 0.0403(6) 0.0134(4) 0.0170(4) 0.0028(3) 0.0010(4) -0.0023(3)
O2 0.0352(5) 0.0204(5) 0.0142(4) -0.0015(4) -0.0003(3) 0.0006(3)
N4 0.0220(7) 0.0109(6) 0.0127(6) -0.0010(5) 0.000 0.000
C2 0.0275(6) 0.0142(5) 0.0156(5) -0.0037(4) 0.0027(4) -0.0009(4)
C3 0.0211(5) 0.0126(4) 0.0124(5) 0.0003(4) -0.0012(4) 0.0006(4)
C7 0.0198(5) 0.0156(5) 0.0146(5) -0.0008(4) -0.0011(4) -0.0026(4)

loop_
_atom_type_symbol
_atom_type_description
_atom_type_scat_dispersion_real
_atom_type_scat_dispersion_imag
_atom_type_scat_source
S S 0.1246 0.1234 'International Tables Vol C Tables 4.2.6.8 and 6.1.1.4'
O O 0.0106 0.0060 'International Tables Vol C Tables 4.2.6.8 and 6.1.1.4'
N N 0.0061 0.0033 'International Tables Vol C Tables 4.2.6.8 and 6.1.1.4'
C C 0.0033 0.0016 'International Tables Vol C Tables 4.2.6.8 and 6.1.1.4'
H H 0.0000 0.0000 'International Tables Vol C Tables 4.2.6.8 and 6.1.1.4'

loop_
_geom_angle_atom_site_label_1
_geom_angle_atom_site_label_2
_geom_angle_atom_site_label_3
_geom_angle_site_symmetry_1
_geom_angle_site_symmetry_3
_geom_angle
C2 S1 C2 . 6_556 96.46(8)
C7 O1 H1 . . 111.77
C3 N4 C3 6_556 . 115.20(12)
C3 N4 H41 6_556 . 109.5(10)
C3 N4 H41 . . 109.5(10)
C3 N4 H42 6_556 . 109.9(9)
C3 N4 H42 . . 109.9(9)
H41 N4 H42 . . 102(3)
C3 C2 S1 . . 112.75(8)
C3 C2 H21 . . 110.2(12)
S1 C2 H21 . . 109.9(10)
C3 C2 H22 . . 108.9(10)
S1 C2 H22 . . 106.5(11)
H21 C2 H22 . . 108.4(13)
N4 C3 C2 . . 111.04(10)
N4 C3 C7 . . 109.75(9)
C2 C3 C7 . . 110.28(9)
N4 C3 H3 . . 107.9(8)
C2 C3 H3 . . 110.5(10)
C7 C3 H3 . . 107.3(9)
O2 C7 O1 . . 126.95(11)
O2 C7 C3 . . 118.55(11)
O1 C7 C3 . . 114.50(10)

loop_
_geom_bond_atom_site_label_1
_geom_bond_atom_site_label_2
_geom_bond_site_symmetry_2
_geom_bond_distance
S1 C2 . 1.8043(12)
S1 C2 6_556 1.8043(12)
O1 C7 . 1.2905(14)
O1 H1 . 1.2352
O2 C7 . 1.2201(16)
N4 C3 6_556 1.5064(13)
N4 C3 . 1.5064(13)
N4 H41 . 0.87(3)
N4 H42 . 0.80(3)
C2 C3 . 1.5211(16)
C2 H21 . 1.00(2)
C2 H22 . 1.03(2)
C3 C7 . 1.5403(16)
C3 H3 . 0.997(17)

loop_
_geom_hbond_atom_site_label_D
_geom_hbond_atom_site_label_H
_geom_hbond_atom_site_label_A
_geom_hbond_site_symmetry_A
_geom_hbond_distance_DH
_geom_hbond_distance_HA
_geom_hbond_distance_DA
_geom_hbond_angle_DHA
O1 H1 O1 5_545 1.24 1.24 2.4704(19) 180.00(9)
N4 H41 S1 7_655 0.87(3) 2.60(3) 3.4713(15) 179(3)
N4 H42 S1 7 0.80(3) 2.72(3) 3.4155(16) 147(3)

loop_
_geom_torsion_atom_site_label_1
_geom_torsion_atom_site_label_2
_geom_torsion_atom_site_label_3
_geom_torsion_atom_site_label_4
_geom_torsion_site_symmetry_1
_geom_torsion
C2 S1 C2 C3 6_556 56.74(12)
C3 N4 C3 C2 6_556 59.40(16)
C3 N4 C3 C7 6_556 -178.42(8)
S1 C2 C3 N4 . -61.40(12)
S1 C2 C3 C7 . 176.73(8)
N4 C3 C7 O2 . -170.39(11)
C2 C3 C7 O2 . -47.76(14)
N4 C3 C7 O1 . 9.90(14)
C2 C3 C7 O1 . 132.53(11)
